data_7107364
loop_
_publ_author_name
'Maria Gonzalez Esguevillas'
'Javier Adrio'
'Juan C. Carretero'

_publ_section_title
;
 Cu-catalyzed asymmetric [3+2] cycloaddition of a-iminoamides with
 activated olefins
;
_journal_name_full Chem.Commun.
_journal_page_first 2149
_journal_paper_doi 10.1039/c2cc17149j
_journal_volume 48
_journal_year 2012
_chemical_formula_sum 'C16 H18 Br N3 O3'
_chemical_formula_weight 380.24
_chemical_name_systematic
;
?
;
_space_group_IT_number 19
_symmetry_cell_setting orthorhombic
_symmetry_space_group_name_Hall 'P 2ac 2ab'
_symmetry_space_group_name_H-M 'P 21 21 21'
_atom_sites_solution_hydrogens geom
_atom_sites_solution_primary direct
_atom_sites_solution_secondary difmap
_audit_creation_method SHELXL-97
_cell_angle_alpha 90.00
_cell_angle_beta 90.00
_cell_angle_gamma 90.00
_cell_formula_units_Z 4
_cell_length_a 6.7021(7)
_cell_length_b 10.2790(10)
_cell_length_c 22.975(2)
_cell_measurement_reflns_used 9451
_cell_measurement_temperature 100(2)
_cell_measurement_theta_max 28.57
_cell_measurement_theta_min 2.66
_cell_volume 1582.8(3)
_computing_cell_refinement 'Bruker SAINT'
_computing_data_collection 'Bruker APEX2'
_computing_data_reduction 'Bruker SAINT'
_computing_molecular_graphics 'Bruker SHELXTL'
_computing_publication_material 'Bruker SHELXTL'
_computing_structure_refinement 'SHELXL-97 (Sheldrick, 1997)'
_computing_structure_solution 'SHELXS-97 (Sheldrick, 1990)'
_diffrn_ambient_temperature 100(2)
_diffrn_measured_fraction_theta_full 0.997
_diffrn_measured_fraction_theta_max 0.997
_diffrn_measurement_device_type 'Bruker APEX-II CCD'
_diffrn_measurement_method '\f and \w scans'
_diffrn_radiation_monochromator graphite
_diffrn_radiation_source 'fine-focus sealed tube'
_diffrn_radiation_type MoK\a
_diffrn_radiation_wavelength 0.71073
_diffrn_reflns_av_R_equivalents 0.0456
_diffrn_reflns_av_sigmaI/netI 0.0273
_diffrn_reflns_limit_h_max 8
_diffrn_reflns_limit_h_min -8
_diffrn_reflns_limit_k_max 13
_diffrn_reflns_limit_k_min -13
_diffrn_reflns_limit_l_max 29
_diffrn_reflns_limit_l_min -29
_diffrn_reflns_number 49056
_diffrn_reflns_theta_full 27.52
_diffrn_reflns_theta_max 27.52
_diffrn_reflns_theta_min 1.77
_diffrn_standards_number 0
_exptl_absorpt_coefficient_mu 2.616
_exptl_absorpt_correction_T_max 0.8180
_exptl_absorpt_correction_T_min 0.5075
_exptl_absorpt_correction_type multi-scan
_exptl_crystal_colour colourless
_exptl_crystal_density_diffrn 1.596
_exptl_crystal_density_meas 0
_exptl_crystal_density_method 'not measured'
_exptl_crystal_description prismatic
_exptl_crystal_F_000 776
_exptl_crystal_size_max 0.30
_exptl_crystal_size_mid 0.10
_exptl_crystal_size_min 0.08
_refine_diff_density_max 0.292
_refine_diff_density_min -0.320
_refine_diff_density_rms 0.088
_refine_ls_abs_structure_details 'Flack H D (1983), Acta Cryst. A39, 876-881'
_refine_ls_abs_structure_Flack 0.013(7)
_refine_ls_extinction_method none
_refine_ls_goodness_of_fit_ref 1.178
_refine_ls_hydrogen_treatment mixed
_refine_ls_matrix_type full
_refine_ls_number_parameters 215
_refine_ls_number_reflns 3615
_refine_ls_number_restraints 0
_refine_ls_restrained_S_all 1.178
_refine_ls_R_factor_all 0.0239
_refine_ls_R_factor_gt 0.0204
_refine_ls_shift/su_max 0.000
_refine_ls_shift/su_mean 0.000
_refine_ls_structure_factor_coef Fsqd
_refine_ls_weighting_details 'calc w=1/[\s^2^(Fo^2^)+(0.0443P)^2^+0.1532P] where P=(Fo^2^+2Fc^2^)/3'
_refine_ls_weighting_scheme calc
_refine_ls_wR_factor_gt 0.0573
_refine_ls_wR_factor_ref 0.0745
_reflns_number_gt 3403
_reflns_number_total 3615
_reflns_threshold_expression >2sigma(I)
_cod_data_source_file c2cc17149j.txt
_cod_data_source_block datos_0m
_cod_original_sg_symbol_H-M P2(1)2(1)2(1)
_cod_database_code 7107364

loop_
_symmetry_equiv_pos_as_xyz
'x, y, z'
'-x+1/2, -y, z+1/2'
'-x, y+1/2, -z+1/2'
'x+1/2, -y+1/2, -z'

loop_
_atom_site_label
_atom_site_type_symbol
_atom_site_fract_x
_atom_site_fract_y
_atom_site_fract_z
_atom_site_U_iso_or_equiv
_atom_site_adp_type
_atom_site_occupancy
_atom_site_symmetry_multiplicity
_atom_site_calc_flag
_atom_site_refinement_flags
Br1 Br 1.43008(4) 0.67691(3) 0.967734(10) 0.02130(9) Uani 1 1 d .
C1 C 1.2035(4) 0.6080(3) 0.92791(10) 0.0157(5) Uani 1 1 d .
C2 C 1.1054(4) 0.5020(3) 0.95191(11) 0.0188(5) Uani 1 1 d .
H2 H 1.1543 0.4620 0.9863 0.023 Uiso 1 1 calc R
C3 C 0.9346(4) 0.4552(2) 0.92478(10) 0.0181(5) Uani 1 1 d .
H3 H 0.8677 0.3819 0.9407 0.022 Uiso 1 1 calc R
C4 C 0.8596(3) 0.5136(2) 0.87473(10) 0.0127(5) Uani 1 1 d .
C5 C 0.9633(3) 0.6184(3) 0.85069(10) 0.0153(5) Uani 1 1 d .
H5 H 0.9158 0.6577 0.8159 0.018 Uiso 1 1 calc R
C6 C 1.1371(4) 0.6664(3) 0.87727(10) 0.0162(5) Uani 1 1 d .
H6 H 1.2076 0.7376 0.8608 0.019 Uiso 1 1 calc R
C7 C 0.6627(3) 0.4675(2) 0.84950(10) 0.0121(4) Uani 1 1 d .
H7 H 0.5550 0.4982 0.8763 0.014 Uiso 1 1 calc R
C8 C 0.6367(3) 0.3170(3) 0.84255(9) 0.0128(4) Uani 1 1 d .
H8 H 0.7649 0.2742 0.8312 0.015 Uiso 1 1 calc R
C9 C 0.5421(4) 0.2506(2) 0.89480(10) 0.0150(5) Uani 1 1 d .
C10 C 0.2954(4) 0.2518(2) 0.82453(11) 0.0145(5) Uani 1 1 d .
C11 C 0.4794(3) 0.3046(2) 0.79441(9) 0.0116(4) Uani 1 1 d .
H11 H 0.5257 0.2437 0.7633 0.014 Uiso 1 1 calc R
C12 C 0.4514(3) 0.4454(2) 0.76964(10) 0.0125(4) Uani 1 1 d .
H12 H 0.3221 0.4832 0.7833 0.015 Uiso 1 1 calc R
C13 C 0.2097(4) 0.1570(3) 0.92181(11) 0.0216(6) Uani 1 1 d .
H13A H 0.0717 0.1725 0.9096 0.032 Uiso 1 1 calc R
H13B H 0.2303 0.1931 0.9608 0.032 Uiso 1 1 calc R
H13C H 0.2360 0.0633 0.9224 0.032 Uiso 1 1 calc R
C14 C 0.4596(3) 0.4443(2) 0.70340(10) 0.0134(5) Uani 1 1 d .
C15 C 0.0891(4) 0.4582(3) 0.70119(11) 0.0178(5) Uani 1 1 d .
H15A H 0.0737 0.3905 0.7309 0.027 Uiso 1 1 calc R
H15B H -0.0145 0.4479 0.6714 0.027 Uiso 1 1 calc R
H15C H 0.0762 0.5440 0.7194 0.027 Uiso 1 1 calc R
C16 C 0.2880(4) 0.4324(3) 0.61103(10) 0.0196(5) Uani 1 1 d .
H16A H 0.4257 0.4351 0.5968 0.029 Uiso 1 1 calc R
H16B H 0.2114 0.5034 0.5934 0.029 Uiso 1 1 calc R
H16C H 0.2273 0.3489 0.6005 0.029 Uiso 1 1 calc R
N1 N 0.6201(3) 0.5220(2) 0.79211(9) 0.0130(4) Uani 1 1 d .
N2 N 0.3455(3) 0.2199(2) 0.88101(9) 0.0150(4) Uani 1 1 d .
N3 N 0.2872(3) 0.4467(2) 0.67394(9) 0.0147(4) Uani 1 1 d .
O1 O 0.6162(3) 0.22683(19) 0.94153(8) 0.0246(4) Uani 1 1 d .
O2 O 0.1289(3) 0.23870(18) 0.80415(8) 0.0196(4) Uani 1 1 d .
O3 O 0.6252(2) 0.43771(18) 0.67989(8) 0.0177(4) Uani 1 1 d .
H1 H 0.728(5) 0.506(3) 0.7686(13) 0.025(8) Uiso 1 1 d .

loop_
_atom_site_aniso_label
_atom_site_aniso_U_11
_atom_site_aniso_U_22
_atom_site_aniso_U_33
_atom_site_aniso_U_23
_atom_site_aniso_U_13
_atom_site_aniso_U_12
Br1 0.01820(12) 0.02763(15) 0.01808(12) -0.00467(10) -0.00151(10) -0.00937(10)
C1 0.0140(11) 0.0166(13) 0.0165(11) -0.0063(9) 0.0000(9) -0.0025(9)
C2 0.0224(13) 0.0178(13) 0.0163(12) 0.0011(9) -0.0031(9) -0.0039(10)
C3 0.0213(12) 0.0156(13) 0.0174(11) 0.0018(9) 0.0001(11) -0.0068(11)
C4 0.0120(10) 0.0115(12) 0.0147(11) -0.0033(9) 0.0011(9) -0.0009(9)
C5 0.0145(13) 0.0154(12) 0.0160(11) 0.0014(9) -0.0009(9) -0.0009(9)
C6 0.0161(11) 0.0140(12) 0.0186(11) -0.0002(10) 0.0013(9) -0.0033(9)
C7 0.0123(10) 0.0114(12) 0.0125(11) 0.0002(8) 0.0004(9) -0.0021(9)
C8 0.0134(10) 0.0117(11) 0.0134(10) -0.0001(9) -0.0001(8) -0.0030(9)
C9 0.0204(13) 0.0077(12) 0.0170(12) -0.0001(8) -0.0025(10) -0.0042(9)
C10 0.0161(11) 0.0099(13) 0.0175(11) -0.0009(9) 0.0006(10) -0.0010(9)
C11 0.0131(10) 0.0101(12) 0.0116(10) -0.0006(8) 0.0004(8) -0.0006(8)
C12 0.0107(10) 0.0133(12) 0.0134(10) 0.0009(8) 0.0005(9) -0.0001(9)
C13 0.0257(13) 0.0208(15) 0.0182(12) 0.0037(10) 0.0034(10) -0.0081(11)
C14 0.0136(12) 0.0107(12) 0.0159(11) 0.0017(9) 0.0009(9) 0.0004(9)
C15 0.0101(11) 0.0206(13) 0.0227(12) 0.0011(10) 0.0007(10) 0.0019(10)
C16 0.0190(12) 0.0260(14) 0.0138(12) 0.0006(10) -0.0039(10) -0.0002(10)
N1 0.0115(9) 0.0136(10) 0.0141(10) 0.0020(8) -0.0005(7) -0.0012(7)
N2 0.0171(10) 0.0140(11) 0.0139(10) -0.0003(8) 0.0019(8) -0.0039(8)
N3 0.0103(9) 0.0207(12) 0.0130(10) 0.0017(8) 0.0008(8) 0.0011(8)
O1 0.0322(11) 0.0232(10) 0.0185(9) 0.0082(7) -0.0088(8) -0.0122(8)
O2 0.0155(9) 0.0215(10) 0.0217(9) 0.0039(7) -0.0033(7) -0.0059(7)
O3 0.0102(8) 0.0265(10) 0.0165(9) 0.0016(7) 0.0027(6) -0.0001(7)

loop_
_atom_type_symbol
_atom_type_description
_atom_type_scat_dispersion_real
_atom_type_scat_dispersion_imag
_atom_type_scat_source
C C 0.0033 0.0016 'International Tables Vol C Tables 4.2.6.8 and 6.1.1.4'
H H 0.0000 0.0000 'International Tables Vol C Tables 4.2.6.8 and 6.1.1.4'
N N 0.0061 0.0033 'International Tables Vol C Tables 4.2.6.8 and 6.1.1.4'
O O 0.0106 0.0060 'International Tables Vol C Tables 4.2.6.8 and 6.1.1.4'
Br Br -0.2901 2.4595 'International Tables Vol C Tables 4.2.6.8 and 6.1.1.4'

loop_
_geom_angle_atom_site_label_1
_geom_angle_atom_site_label_2
_geom_angle_atom_site_label_3
_geom_angle
C6 C1 C2 121.5(2)
C6 C1 Br1 119.90(19)
C2 C1 Br1 118.53(18)
C1 C2 C3 119.0(2)
C1 C2 H2 120.5
C3 C2 H2 120.5
C2 C3 C4 121.3(2)
C2 C3 H3 119.4
C4 C3 H3 119.4
C3 C4 C5 118.7(2)
C3 C4 C7 119.7(2)
C5 C4 C7 121.5(2)
C4 C5 C6 120.8(2)
C4 C5 H5 119.6
C6 C5 H5 119.6
C1 C6 C5 118.7(2)
C1 C6 H6 120.6
C5 C6 H6 120.6
N1 C7 C4 113.26(19)
N1 C7 C8 105.39(18)
C4 C7 C8 116.41(19)
N1 C7 H7 107.1
C4 C7 H7 107.1
C8 C7 H7 107.1
C9 C8 C11 104.21(18)
C9 C8 C7 114.20(19)
C11 C8 C7 103.46(19)
C9 C8 H8 111.5
C11 C8 H8 111.5
C7 C8 H8 111.5
O1 C9 N2 123.1(2)
O1 C9 C8 128.4(2)
N2 C9 C8 108.5(2)
O2 C10 N2 123.9(2)
O2 C10 C11 127.6(2)
N2 C10 C11 108.5(2)
C10 C11 C8 105.08(18)
C10 C11 C12 113.54(19)
C8 C11 C12 105.49(19)
C10 C11 H11 110.8
C8 C11 H11 110.8
C12 C11 H11 110.8
N1 C12 C14 109.11(19)
N1 C12 C11 105.96(18)
C14 C12 C11 110.57(19)
N1 C12 H12 110.4
C14 C12 H12 110.4
C11 C12 H12 110.4
N2 C13 H13A 109.5
N2 C13 H13B 109.5
H13A C13 H13B 109.5
N2 C13 H13C 109.5
H13A C13 H13C 109.5
H13B C13 H13C 109.5
O3 C14 N3 123.7(2)
O3 C14 C12 118.0(2)
N3 C14 C12 118.3(2)
N3 C15 H15A 109.5
N3 C15 H15B 109.5
H15A C15 H15B 109.5
N3 C15 H15C 109.5
H15A C15 H15C 109.5
H15B C15 H15C 109.5
N3 C16 H16A 109.5
N3 C16 H16B 109.5
H16A C16 H16B 109.5
N3 C16 H16C 109.5
H16A C16 H16C 109.5
H16B C16 H16C 109.5
C7 N1 C12 105.17(18)
C7 N1 H1 107.8(19)
C12 N1 H1 107(2)
C10 N2 C9 113.0(2)
C10 N2 C13 124.0(2)
C9 N2 C13 123.0(2)
C14 N3 C16 119.8(2)
C14 N3 C15 124.4(2)
C16 N3 C15 115.75(19)

loop_
_geom_bond_atom_site_label_1
_geom_bond_atom_site_label_2
_geom_bond_distance
Br1 C1 1.909(2)
C1 C6 1.382(3)
C1 C2 1.387(4)
C2 C3 1.390(3)
C2 H2 0.9500
C3 C4 1.391(3)
C3 H3 0.9500
C4 C5 1.396(3)
C4 C7 1.517(3)
C5 C6 1.405(3)
C5 H5 0.9500
C6 H6 0.9500
C7 N1 1.461(3)
C7 C8 1.565(3)
C7 H7 1.0000
C8 C9 1.519(3)
C8 C11 1.533(3)
C8 H8 1.0000
C9 O1 1.208(3)
C9 N2 1.392(3)
C10 O2 1.218(3)
C10 N2 1.380(3)
C10 C11 1.514(3)
C11 C12 1.567(3)
C11 H11 1.0000
C12 N1 1.471(3)
C12 C14 1.523(3)
C12 H12 1.0000
C13 N2 1.457(3)
C13 H13A 0.9800
C13 H13B 0.9800
C13 H13C 0.9800
C14 O3 1.236(3)
C14 N3 1.339(3)
C15 N3 1.473(3)
C15 H15A 0.9800
C15 H15B 0.9800
C15 H15C 0.9800
C16 N3 1.453(3)
C16 H16A 0.9800
C16 H16B 0.9800
C16 H16C 0.9800
N1 H1 0.92(3)

loop_
_geom_torsion_atom_site_label_1
_geom_torsion_atom_site_label_2
_geom_torsion_atom_site_label_3
_geom_torsion_atom_site_label_4
_geom_torsion
C6 C1 C2 C3 -1.1(4)
Br1 C1 C2 C3 176.9(2)
C1 C2 C3 C4 -0.8(4)
C2 C3 C4 C5 2.2(4)
C2 C3 C4 C7 -174.5(2)
C3 C4 C5 C6 -1.7(4)
C7 C4 C5 C6 174.9(2)
C2 C1 C6 C5 1.6(4)
Br1 C1 C6 C5 -176.37(18)
C4 C5 C6 C1 -0.2(4)
C3 C4 C7 N1 -170.2(2)
C5 C4 C7 N1 13.2(3)
C3 C4 C7 C8 -47.8(3)
C5 C4 C7 C8 135.6(2)
N1 C7 C8 C9 -142.22(19)
C4 C7 C8 C9 91.3(2)
N1 C7 C8 C11 -29.6(2)
C4 C7 C8 C11 -156.06(19)
C11 C8 C9 O1 173.4(2)
C7 C8 C9 O1 -74.5(3)
C11 C8 C9 N2 -7.2(3)
C7 C8 C9 N2 104.9(2)
O2 C10 C11 C8 172.2(2)
N2 C10 C11 C8 -7.4(3)
O2 C10 C11 C12 57.4(3)
N2 C10 C11 C12 -122.2(2)
C9 C8 C11 C10 8.6(2)
C7 C8 C11 C10 -111.06(19)
C9 C8 C11 C12 128.89(19)
C7 C8 C11 C12 9.2(2)
C10 C11 C12 N1 128.4(2)
C8 C11 C12 N1 13.8(2)
C10 C11 C12 C14 -113.5(2)
C8 C11 C12 C14 131.94(19)
N1 C12 C14 O3 37.6(3)
C11 C12 C14 O3 -78.5(3)
N1 C12 C14 N3 -144.2(2)
C11 C12 C14 N3 99.6(2)
C4 C7 N1 C12 167.68(18)
C8 C7 N1 C12 39.3(2)
C14 C12 N1 C7 -152.14(19)
C11 C12 N1 C7 -33.1(2)
O2 C10 N2 C9 -176.6(2)
C11 C10 N2 C9 3.1(3)
O2 C10 N2 C13 5.1(4)
C11 C10 N2 C13 -175.2(2)
O1 C9 N2 C10 -177.8(2)
C8 C9 N2 C10 2.8(3)
O1 C9 N2 C13 0.5(4)
C8 C9 N2 C13 -179.0(2)
O3 C14 N3 C16 4.3(4)
C12 C14 N3 C16 -173.7(2)
O3 C14 N3 C15 -178.2(2)
C12 C14 N3 C15 3.8(4)
